data_7057109
loop_
_publ_author_name
'Jeannin, Olivier'
'Huynh, Huu-Tri'
'Riel, Asia Marie S.'
'Fourmigu\'e, Marc'

_publ_section_title
;
 Chalcogen bonding interactions in organic selenocyanates: from
 cooperativity to chelation
;
_journal_issue 13
_journal_name_full 'New Journal of Chemistry'
_journal_page_first 10502
_journal_paper_doi 10.1039/C8NJ00554K
_journal_volume 42
_journal_year 2018
_chemical_formula_moiety 'C15 H15 N3 Se3, C4 H8 O2'
_chemical_formula_sum 'C19 H23 N3 O2 Se3'
_chemical_formula_weight 562.28
_space_group_IT_number 15
_space_group_name_Hall '-C 2yc'
_space_group_name_H-M_alt 'C 1 2/c 1'
_symmetry_cell_setting monoclinic
_symmetry_Int_Tables_number 15
_symmetry_space_group_name_Hall '-C 2yc'
_symmetry_space_group_name_H-M 'C 1 2/c 1'
_atom_sites_solution_hydrogens geom
_audit_conform_dict_location ftp://ftp.iucr.org/pub/cif_core.dic
_audit_conform_dict_name cif_core.dic
_audit_conform_dict_version 2.4.3
_audit_creation_date 2017-12-12T15:50:31-00:00
_audit_creation_method 'WinGX routine CIF_UPDATE'
_audit_update_record
;
2018-01-31 deposited with the CCDC.
2018-03-05 downloaded from the CCDC.
;
_cell_angle_alpha 90
_cell_angle_beta 107.551(4)
_cell_angle_gamma 90
_cell_formula_units_Z 8
_cell_length_a 18.5055(17)
_cell_length_b 10.3314(9)
_cell_length_c 23.327(2)
_cell_measurement_reflns_used 9707
_cell_measurement_temperature 150(2)
_cell_measurement_theta_max 27.5
_cell_measurement_theta_min 2.33
_cell_measurement_wavelength 0.71073
_cell_volume 4252.2(7)
_computing_cell_refinement 'APEX3 (Bruker, 2015); SAINT (Bruker, 2014)'
_computing_data_collection 'SAINT (Bruker, 2014)'
_computing_data_reduction 'SAINT (Bruker, 2014)'
_computing_molecular_graphics 'Ortep for Windows (Farrugia, 2012)'
_computing_publication_material 'WinGX publication routines (Farrugia, 2012)'
_computing_structure_refinement 'SHELXL-2014/7 (Sheldrick, 2014)'
_computing_structure_solution 'SIR-92 (Altomare et al., 1994)'
_diffrn_ambient_temperature 150(2)
_diffrn_detector 'CCD plate'
_diffrn_measured_fraction_theta_full 0.998
_diffrn_measured_fraction_theta_max 0.996
_diffrn_measurement_device_type 'D8 VENTURE Bruker AXS'
_diffrn_measurement_method 'CCD rotation images, thick slices'
_diffrn_orient_matrix_UB_11 0.048038
_diffrn_orient_matrix_UB_12 -0.041607
_diffrn_orient_matrix_UB_13 0.024832
_diffrn_orient_matrix_UB_21 0.01331
_diffrn_orient_matrix_UB_22 -0.02149
_diffrn_orient_matrix_UB_23 -0.037384
_diffrn_orient_matrix_UB_31 0.026971
_diffrn_orient_matrix_UB_32 0.08471
_diffrn_orient_matrix_UB_33 0.002713
_diffrn_radiation_monochromator 'multilayer monochromator'
_diffrn_radiation_probe x-ray
_diffrn_radiation_source 'Incoatec microfocus sealed tube'
_diffrn_radiation_type MoK\a
_diffrn_radiation_wavelength 0.71073
_diffrn_reflns_av_R_equivalents 0.0604
_diffrn_reflns_av_unetI/netI 0.0308
_diffrn_reflns_Laue_measured_fraction_full 0.998
_diffrn_reflns_Laue_measured_fraction_max 0.996
_diffrn_reflns_limit_h_max 24
_diffrn_reflns_limit_h_min -24
_diffrn_reflns_limit_k_max 13
_diffrn_reflns_limit_k_min -13
_diffrn_reflns_limit_l_max 30
_diffrn_reflns_limit_l_min -30
_diffrn_reflns_number 48703
_diffrn_reflns_point_group_measured_fraction_full 0.998
_diffrn_reflns_point_group_measured_fraction_max 0.996
_diffrn_reflns_theta_full 25.242
_diffrn_reflns_theta_max 27.553
_diffrn_reflns_theta_min 3.139
_diffrn_standards_number 0
_exptl_absorpt_coefficient_mu 5.209
_exptl_absorpt_correction_T_max 0.901
_exptl_absorpt_correction_T_min 0.575
_exptl_absorpt_correction_type multi-scan
_exptl_absorpt_process_details
;
  [Sheldrick, G.M. (2014). SADABS Bruker AXS Inc., Madison, Wisconsin, USA]
;
_exptl_crystal_colour colorless
_exptl_crystal_density_diffrn 1.757
_exptl_crystal_density_method 'not measured'
_exptl_crystal_description prism
_exptl_crystal_F_000 2208
_exptl_crystal_size_max 0.21
_exptl_crystal_size_mid 0.09
_exptl_crystal_size_min 0.02
_refine_diff_density_max 0.535
_refine_diff_density_min -1.471
_refine_diff_density_rms 0.107
_refine_ls_extinction_method none
_refine_ls_goodness_of_fit_ref 1.06
_refine_ls_hydrogen_treatment constr
_refine_ls_matrix_type full
_refine_ls_number_constraints 0
_refine_ls_number_parameters 305
_refine_ls_number_reflns 4906
_refine_ls_number_restraints 0
_refine_ls_restrained_S_all 1.06
_refine_ls_R_factor_all 0.0485
_refine_ls_R_factor_gt 0.0342
_refine_ls_shift/su_max 0.001
_refine_ls_shift/su_mean 0
_refine_ls_structure_factor_coef Fsqd
_refine_ls_weighting_details 'w=1/[\s^2^(Fo^2^)+(0.0263P)^2^+19.0169P] where P=(Fo^2^+2Fc^2^)/3'
_refine_ls_weighting_scheme calc
_refine_ls_wR_factor_gt 0.0741
_refine_ls_wR_factor_ref 0.0816
_reflns_Friedel_coverage 0
_reflns_number_gt 3914
_reflns_number_total 4906
_reflns_threshold_expression 'I > 2\s(I)'
_cod_data_source_file c8nj00554k1.cif
_cod_data_source_block 1b-AcOEt
_cod_depositor_comments 'Adding full bibliography for 7057104--7057109.cif.'
_cod_original_sg_symbol_H-M 'C 2/c'
_cod_database_code 7057109

loop_
_symmetry_equiv_pos_as_xyz
'x, y, z'
'-x, y, -z+1/2'
'x+1/2, y+1/2, z'
'-x+1/2, y+1/2, -z+1/2'
'-x, -y, -z'
'x, -y, z-1/2'
'-x+1/2, -y+1/2, -z'
'x+1/2, -y+1/2, z-1/2'

loop_
_atom_site_label
_atom_site_type_symbol
_atom_site_fract_x
_atom_site_fract_y
_atom_site_fract_z
_atom_site_U_iso_or_equiv
_atom_site_adp_type
_atom_site_occupancy
_atom_site_site_symmetry_order
_atom_site_calc_flag
_atom_site_refinement_flags_posn
_atom_site_refinement_flags_adp
_atom_site_refinement_flags_occupancy
_atom_site_disorder_assembly
_atom_site_disorder_group
C1 C 0.13826(15) 0.2506(3) 0.47256(13) 0.0170(5) Uani 1 1 d . . . . .
C2 C 0.16914(15) 0.1831(3) 0.43306(12) 0.0172(6) Uani 1 1 d . . . . .
C3 C 0.17105(15) 0.0469(3) 0.43460(12) 0.0165(5) Uani 1 1 d . . . . .
C4 C 0.14270(15) -0.0221(3) 0.47490(12) 0.0162(5) Uani 1 1 d . . . . .
C5 C 0.11244(14) 0.0473(3) 0.51466(12) 0.0150(5) Uani 1 1 d . . . . .
C6 C 0.10952(15) 0.1838(3) 0.51312(12) 0.0167(5) Uani 1 1 d . . . . .
C7 C 0.14008(17) 0.3966(3) 0.47306(14) 0.0224(6) Uani 1 1 d . . . . .
H7A H 0.1907 0.4252 0.4719 0.027 Uiso 1 1 calc R U . . .
H7B H 0.1338 0.4272 0.5115 0.027 Uiso 1 1 calc R U . . .
C8 C 0.20024(17) 0.2573(3) 0.38971(14) 0.0231(6) Uani 1 1 d . . . . .
H8A H 0.1617 0.3176 0.3663 0.035 Uiso 1 1 calc R U . . .
H8B H 0.2138 0.1964 0.3624 0.035 Uiso 1 1 calc R U . . .
H8C H 0.2454 0.3058 0.4123 0.035 Uiso 1 1 calc R U . . .
C9 C 0.20513(16) -0.0258(3) 0.39316(13) 0.0220(6) Uani 1 1 d . . . . .
H9A H 0.2174 -0.1149 0.4087 0.026 Uiso 1 1 calc R U . . .
H9B H 0.2532 0.0167 0.3934 0.026 Uiso 1 1 calc R U . . .
C10 C 0.14350(18) -0.1680(3) 0.47508(15) 0.0250(6) Uani 1 1 d . . . . .
H10A H 0.1279 -0.1999 0.4336 0.037 Uiso 1 1 calc R U . . .
H10B H 0.1083 -0.2002 0.4959 0.037 Uiso 1 1 calc R U . . .
H10C H 0.1948 -0.1989 0.4959 0.037 Uiso 1 1 calc R U . . .
C11 C 0.08363(15) -0.0243(3) 0.55939(12) 0.0172(6) Uani 1 1 d . . . . .
H11A H 0.0755 -0.1161 0.5469 0.021 Uiso 1 1 calc R U . . .
H11B H 0.0339 0.0123 0.5586 0.021 Uiso 1 1 calc R U . . .
C12 C 0.07796(19) 0.2576(3) 0.55622(15) 0.0252(7) Uani 1 1 d . . . . .
H12A H 0.1196 0.2984 0.5873 0.038 Uiso 1 1 calc R U . . .
H12B H 0.0509 0.1977 0.5751 0.038 Uiso 1 1 calc R U . . .
H12C H 0.0429 0.3244 0.5342 0.038 Uiso 1 1 calc R U . . .
C13 C -0.0230(2) 0.4130(3) 0.42149(16) 0.0322(8) Uani 1 1 d . . . . .
C14 C 0.04805(17) -0.0532(3) 0.32734(13) 0.0232(6) Uani 1 1 d . . . . .
C15 C 0.23792(16) -0.0751(3) 0.62498(14) 0.0214(6) Uani 1 1 d . . . . .
N1 N -0.07768(18) 0.3762(3) 0.42901(16) 0.0417(8) Uani 1 1 d . . . . .
N2 N -0.00883(15) -0.0642(3) 0.33660(13) 0.0333(7) Uani 1 1 d . . . . .
N3 N 0.29242(16) -0.1081(3) 0.61569(14) 0.0325(7) Uani 1 1 d . . . . .
Se1 Se 0.06174(2) 0.48103(3) 0.40578(2) 0.02923(10) Uani 1 1 d . . . . .
Se2 Se 0.13729(2) -0.03512(4) 0.30851(2) 0.03591(11) Uani 1 1 d . . . . .
Se3 Se 0.15303(2) -0.01669(3) 0.64336(2) 0.01839(8) Uani 1 1 d . . . . .
O11 O 0.7783(3) 0.5551(5) 0.2898(2) 0.0293(10) Uani 0.5 1 d . . P A -1
O21 O 0.8859(4) 0.5010(6) 0.2707(3) 0.0234(13) Uani 0.5 1 d . . P A -1
C161 C 0.8249(16) 0.479(2) 0.2785(11) 0.032(6) Uani 0.5 1 d . . P A -1
C171 C 0.8050(4) 0.3321(6) 0.2747(3) 0.0309(15) Uani 0.5 1 d . . P A -1
H17A H 0.8493 0.2818 0.2732 0.046 Uiso 0.5 1 calc R U P A -1
H17B H 0.7628 0.3154 0.2383 0.046 Uiso 0.5 1 calc R U P A -1
H17C H 0.7904 0.3067 0.3101 0.046 Uiso 0.5 1 calc R U P A -1
C191 C 0.9755(4) 0.6472(6) 0.2515(3) 0.0265(14) Uani 0.5 1 d . . P A -1
H19A H 1.0136 0.5861 0.2747 0.04 Uiso 0.5 1 calc R U P A -1
H19B H 0.9959 0.7354 0.258 0.04 Uiso 0.5 1 calc R U P A -1
H19C H 0.9624 0.6258 0.2086 0.04 Uiso 0.5 1 calc R U P A -1
C181 C 0.9065(4) 0.6388(6) 0.2714(3) 0.0247(13) Uani 0.5 1 d . . P A -1
H18A H 0.9168 0.6747 0.3124 0.03 Uiso 0.5 1 calc R U P A -1
H18B H 0.8645 0.6886 0.2438 0.03 Uiso 0.5 1 calc R U P A -1
O12 O 0.7821(3) 0.4424(9) 0.2879(3) 0.060(2) Uani 0.5 1 d . . P B -2
O22 O 0.8982(4) 0.4487(6) 0.2770(4) 0.0284(14) Uani 0.5 1 d . . P B -2
C162 C 0.8294(14) 0.497(3) 0.2835(12) 0.044(8) Uani 0.5 1 d . . P B -2
C172 C 0.8390(5) 0.6477(8) 0.2814(4) 0.045(2) Uani 0.5 1 d . . P B -2
H17D H 0.7981 0.6903 0.2927 0.067 Uiso 0.5 1 calc R U P B -2
H17E H 0.837 0.6738 0.2405 0.067 Uiso 0.5 1 calc R U P B -2
H17F H 0.888 0.6729 0.3095 0.067 Uiso 0.5 1 calc R U P B -2
C182 C 0.9006(4) 0.3086(6) 0.2774(3) 0.0342(16) Uani 0.5 1 d . . P B -2
H18C H 0.8553 0.273 0.2471 0.041 Uiso 0.5 1 calc R U P B -2
H18D H 0.9022 0.275 0.3175 0.041 Uiso 0.5 1 calc R U P B -2
C192 C 0.9711(4) 0.2713(7) 0.2625(4) 0.045(2) Uani 0.5 1 d . . P B -2
H19D H 0.968 0.3028 0.2222 0.067 Uiso 0.5 1 calc R U P B -2
H19E H 0.9762 0.1768 0.2636 0.067 Uiso 0.5 1 calc R U P B -2
H19F H 1.0153 0.3098 0.2919 0.067 Uiso 0.5 1 calc R U P B -2

loop_
_atom_site_aniso_label
_atom_site_aniso_U_11
_atom_site_aniso_U_22
_atom_site_aniso_U_33
_atom_site_aniso_U_23
_atom_site_aniso_U_13
_atom_site_aniso_U_12
C1 0.0124(12) 0.0215(14) 0.0154(13) 0.0031(11) 0.0019(10) 0.0023(10)
C2 0.0117(12) 0.0262(15) 0.0125(13) 0.0013(11) 0.0019(10) -0.0043(11)
C3 0.0130(12) 0.0264(15) 0.0102(12) -0.0057(11) 0.0037(10) -0.0039(11)
C4 0.0123(12) 0.0224(13) 0.0133(13) -0.0002(11) 0.0030(10) -0.0014(11)
C5 0.0111(11) 0.0217(14) 0.0107(12) -0.0006(10) 0.0011(10) -0.0013(10)
C6 0.0129(12) 0.0231(14) 0.0136(13) 0.0026(11) 0.0032(10) 0.0027(10)
C7 0.0219(14) 0.0226(14) 0.0218(15) 0.0048(12) 0.0051(12) 0.0044(12)
C8 0.0218(15) 0.0293(16) 0.0199(15) 0.0014(12) 0.0086(12) -0.0053(12)
C9 0.0182(14) 0.0338(17) 0.0152(14) -0.0075(12) 0.0071(11) -0.0036(12)
C10 0.0314(16) 0.0217(15) 0.0256(16) -0.0020(13) 0.0144(13) 0.0010(13)
C11 0.0167(13) 0.0233(14) 0.0131(13) -0.0018(11) 0.0071(11) -0.0041(11)
C12 0.0313(17) 0.0247(15) 0.0250(16) 0.0058(13) 0.0166(14) 0.0088(13)
C13 0.0322(18) 0.0309(18) 0.0331(19) 0.0131(15) 0.0093(15) 0.0083(14)
C14 0.0219(15) 0.0311(16) 0.0171(14) -0.0043(12) 0.0067(12) -0.0015(12)
C15 0.0202(14) 0.0228(15) 0.0203(15) 0.0060(12) 0.0049(12) 0.0024(11)
N1 0.0342(17) 0.0459(19) 0.047(2) 0.0177(16) 0.0157(15) 0.0012(14)
N2 0.0221(14) 0.0557(19) 0.0239(15) -0.0051(13) 0.0097(11) 0.0011(13)
N3 0.0250(14) 0.0397(17) 0.0341(17) 0.0049(13) 0.0109(13) 0.0089(12)
Se1 0.02465(17) 0.03443(19) 0.03053(19) 0.01861(14) 0.01123(14) 0.00927(13)
Se2 0.02165(16) 0.0729(3) 0.01709(16) -0.01688(16) 0.01175(13) -0.01754(16)
Se3 0.01865(14) 0.02442(16) 0.01344(14) 0.00403(11) 0.00686(11) 0.00254(11)
O11 0.029(3) 0.022(2) 0.044(3) 0.000(2) 0.021(2) 0.001(2)
O21 0.019(3) 0.018(3) 0.039(3) 0.001(3) 0.018(2) 0.003(3)
C161 0.061(15) 0.026(5) 0.016(8) 0.011(5) 0.023(8) 0.025(6)
C171 0.037(4) 0.021(3) 0.040(4) 0.004(3) 0.019(3) -0.003(3)
C191 0.029(3) 0.026(3) 0.030(3) -0.001(3) 0.017(3) -0.001(2)
C181 0.027(3) 0.015(3) 0.039(4) -0.004(3) 0.020(3) -0.002(2)
O12 0.026(3) 0.112(7) 0.049(4) -0.009(4) 0.023(3) -0.017(4)
O22 0.026(3) 0.027(4) 0.036(3) 0.004(3) 0.015(2) 0.004(3)
C162 0.022(8) 0.095(18) 0.011(6) 0.000(8) -0.002(5) 0.025(8)
C172 0.051(5) 0.050(5) 0.034(4) -0.004(4) 0.015(4) 0.021(4)
C182 0.048(4) 0.027(3) 0.022(3) 0.000(3) 0.003(3) -0.018(3)
C192 0.041(4) 0.025(3) 0.058(5) -0.009(3) -0.002(4) 0.004(3)

loop_
_atom_type_symbol
_atom_type_description
_atom_type_scat_dispersion_real
_atom_type_scat_dispersion_imag
_atom_type_scat_source
C C 0.0033 0.0016 'International Tables Vol C Tables 4.2.6.8 and 6.1.1.4'
H H 0 0 'International Tables Vol C Tables 4.2.6.8 and 6.1.1.4'
N N 0.0061 0.0033 'International Tables Vol C Tables 4.2.6.8 and 6.1.1.4'
O O 0.0106 0.006 'International Tables Vol C Tables 4.2.6.8 and 6.1.1.4'
Se Se -0.0929 2.2259 'International Tables Vol C Tables 4.2.6.8 and 6.1.1.4'

loop_
_geom_angle_atom_site_label_1
_geom_angle_atom_site_label_2
_geom_angle_atom_site_label_3
_geom_angle
C6 C1 C2 120.7(3)
C6 C1 C7 120.0(3)
C2 C1 C7 119.2(3)
C1 C2 C3 119.4(3)
C1 C2 C8 119.9(3)
C3 C2 C8 120.7(3)
C4 C3 C2 120.9(3)
C4 C3 C9 119.4(3)
C2 C3 C9 119.7(3)
C3 C4 C5 118.9(3)
C3 C4 C10 120.3(3)
C5 C4 C10 120.7(3)
C6 C5 C4 120.6(3)
C6 C5 C11 119.4(2)
C4 C5 C11 119.9(2)
C1 C6 C5 119.4(3)
C1 C6 C12 120.2(3)
C5 C6 C12 120.4(2)
C1 C7 Se1 115.0(2)
C1 C7 H7A 108.5
Se1 C7 H7A 108.5
C1 C7 H7B 108.5
Se1 C7 H7B 108.5
H7A C7 H7B 107.5
C2 C8 H8A 109.5
C2 C8 H8B 109.5
H8A C8 H8B 109.5
C2 C8 H8C 109.5
H8A C8 H8C 109.5
H8B C8 H8C 109.5
C3 C9 Se2 113.5(2)
C3 C9 H9A 108.9
Se2 C9 H9A 108.9
C3 C9 H9B 108.9
Se2 C9 H9B 108.9
H9A C9 H9B 107.7
C4 C10 H10A 109.5
C4 C10 H10B 109.5
H10A C10 H10B 109.5
C4 C10 H10C 109.5
H10A C10 H10C 109.5
H10B C10 H10C 109.5
C5 C11 Se3 113.85(18)
C5 C11 H11A 108.8
Se3 C11 H11A 108.8
C5 C11 H11B 108.8
Se3 C11 H11B 108.8
H11A C11 H11B 107.7
C6 C12 H12A 109.5
C6 C12 H12B 109.5
H12A C12 H12B 109.5
C6 C12 H12C 109.5
H12A C12 H12C 109.5
H12B C12 H12C 109.5
N1 C13 Se1 176.1(3)
N2 C14 Se2 177.2(3)
N3 C15 Se3 177.0(3)
C13 Se1 C7 97.86(14)
C14 Se2 C9 96.34(12)
C15 Se3 C11 95.73(12)
C161 O21 C181 115.2(12)
O21 C161 O11 130(2)
O21 C161 C171 112.6(19)
O11 C161 C171 117(2)
C161 C171 H17A 109.5
C161 C171 H17B 109.5
H17A C171 H17B 109.5
C161 C171 H17C 109.5
H17A C171 H17C 109.5
H17B C171 H17C 109.5
C181 C191 H19A 109.5
C181 C191 H19B 109.5
H19A C191 H19B 109.5
C181 C191 H19C 109.5
H19A C191 H19C 109.5
H19B C191 H19C 109.5
O21 C181 C191 107.3(5)
O21 C181 H18A 110.3
C191 C181 H18A 110.3
O21 C181 H18B 110.3
C191 C181 H18B 110.3
H18A C181 H18B 108.5
C162 O22 C182 112.0(13)
O12 C162 O22 128(2)
O12 C162 C172 129(2)
O22 C162 C172 103.2(18)
C162 C172 H17D 109.5
C162 C172 H17E 109.5
H17D C172 H17E 109.5
C162 C172 H17F 109.5
H17D C172 H17F 109.5
H17E C172 H17F 109.5
O22 C182 C192 106.5(6)
O22 C182 H18C 110.4
C192 C182 H18C 110.4
O22 C182 H18D 110.4
C192 C182 H18D 110.4
H18C C182 H18D 108.6
C182 C192 H19D 109.5
C182 C192 H19E 109.5
H19D C192 H19E 109.5
C182 C192 H19F 109.5
H19D C192 H19F 109.5
H19E C192 H19F 109.5

loop_
_geom_bond_atom_site_label_1
_geom_bond_atom_site_label_2
_geom_bond_distance
C1 C6 1.399(4)
C1 C2 1.407(4)
C1 C7 1.509(4)
C2 C3 1.408(4)
C2 C8 1.514(4)
C3 C4 1.402(4)
C3 C9 1.505(4)
C4 C5 1.415(4)
C4 C10 1.508(4)
C5 C6 1.411(4)
C5 C11 1.502(4)
C6 C12 1.512(4)
C7 Se1 1.988(3)
C7 H7A 0.99
C7 H7B 0.99
C8 H8A 0.98
C8 H8B 0.98
C8 H8C 0.98
C9 Se2 1.997(3)
C9 H9A 0.99
C9 H9B 0.99
C10 H10A 0.98
C10 H10B 0.98
C10 H10C 0.98
C11 Se3 1.994(3)
C11 H11A 0.99
C11 H11B 0.99
C12 H12A 0.98
C12 H12B 0.98
C12 H12C 0.98
C13 N1 1.142(4)
C13 Se1 1.854(4)
C14 N2 1.142(4)
C14 Se2 1.842(3)
C15 N3 1.146(4)
C15 Se3 1.850(3)
O11 C161 1.25(3)
O21 C161 1.22(3)
O21 C181 1.472(8)
C161 C171 1.56(3)
C171 H17A 0.98
C171 H17B 0.98
C171 H17C 0.98
C191 C181 1.486(8)
C191 H19A 0.98
C191 H19B 0.98
C191 H19C 0.98
C181 H18A 0.99
C181 H18B 0.99
O12 C162 1.07(3)
O22 C162 1.42(3)
O22 C182 1.448(9)
C162 C172 1.57(3)
C172 H17D 0.98
C172 H17E 0.98
C172 H17F 0.98
C182 C192 1.499(11)
C182 H18C 0.99
C182 H18D 0.99
C192 H19D 0.98
C192 H19E 0.98
C192 H19F 0.98

loop_
_geom_torsion_atom_site_label_1
_geom_torsion_atom_site_label_2
_geom_torsion_atom_site_label_3
_geom_torsion_atom_site_label_4
_geom_torsion
C6 C1 C2 C3 -0.1(4)
C7 C1 C2 C3 176.8(2)
C6 C1 C2 C8 -179.7(3)
C7 C1 C2 C8 -2.9(4)
C1 C2 C3 C4 0.0(4)
C8 C2 C3 C4 179.6(3)
C1 C2 C3 C9 -179.0(2)
C8 C2 C3 C9 0.6(4)
C2 C3 C4 C5 -0.5(4)
C9 C3 C4 C5 178.5(2)
C2 C3 C4 C10 178.6(3)
C9 C3 C4 C10 -2.4(4)
C3 C4 C5 C6 1.1(4)
C10 C4 C5 C6 -178.0(3)
C3 C4 C5 C11 -178.4(2)
C10 C4 C5 C11 2.5(4)
C2 C1 C6 C5 0.7(4)
C7 C1 C6 C5 -176.1(2)
C2 C1 C6 C12 178.7(3)
C7 C1 C6 C12 1.9(4)
C4 C5 C6 C1 -1.2(4)
C11 C5 C6 C1 178.3(2)
C4 C5 C6 C12 -179.3(3)
C11 C5 C6 C12 0.2(4)
C6 C1 C7 Se1 -105.0(3)
C2 C1 C7 Se1 78.1(3)
C4 C3 C9 Se2 103.9(3)
C2 C3 C9 Se2 -77.1(3)
C6 C5 C11 Se3 -75.1(3)
C4 C5 C11 Se3 104.4(3)
C181 O21 C161 O11 -4(3)
C181 O21 C161 C171 177.7(10)
C161 O21 C181 C191 -171.0(14)
C182 O22 C162 O12 -1(3)
C182 O22 C162 C172 -179.6(10)
C162 O22 C182 C192 173.1(13)
